data_7028693
loop_
_publ_author_name
'Bera, Barun'
'Patil, Yogesh P.'
'Nethaji, Munirathinam'
'Jagirdar, Balaji R.'

_publ_section_title
;
 Dynamics of H-atom exchange in stable cis-dihydrogen/hydride complexes of
 ruthenium(ii) bearing phosphine and N-N bidentate ligands.
;
_journal_issue 12
_journal_name_full 'Dalton transactions (Cambridge, England : 2003)'
_journal_page_first 4726
_journal_page_last 4733
_journal_paper_doi 10.1039/c3dt52575a
_journal_volume 43
_journal_year 2014
_chemical_formula_moiety 'C46 H41 N2 P2 Ru, C F3 O3 S, C H2 Cl2'
_chemical_formula_sum 'C48 H43 Cl2 F3 N2 O3 P2 Ru S'
_chemical_formula_weight 1018.81
_chemical_name_systematic
;
 ?
;
_space_group_IT_number 14
_symmetry_cell_setting monoclinic
_symmetry_Int_Tables_number 14
_symmetry_space_group_name_Hall '-P 2yn'
_symmetry_space_group_name_H-M 'P 1 21/n 1'
_atom_sites_solution_hydrogens geom
_atom_sites_solution_primary direct
_atom_sites_solution_secondary difmap
_audit_creation_method SHELXL-97
_cell_angle_alpha 90.00
_cell_angle_beta 96.349(2)
_cell_angle_gamma 90.00
_cell_formula_units_Z 4
_cell_length_a 9.5167(5)
_cell_length_b 22.4523(12)
_cell_length_c 21.4491(12)
_cell_measurement_reflns_used 9710
_cell_measurement_temperature 130(2)
_cell_measurement_theta_max 30.60
_cell_measurement_theta_min 2.63
_cell_volume 4555.0(4)
_computing_cell_refinement 'Bruker SAINT'
_computing_data_collection 'Bruker APEX2'
_computing_data_reduction 'Bruker SAINT'
_computing_molecular_graphics ORTEP-III
_computing_publication_material WinGXv1.80.05
_computing_structure_refinement 'SHELXL-97 (Sheldrick, 2008)'
_computing_structure_solution SHELXS-97
_diffrn_ambient_temperature 130(2)
_diffrn_detector_area_resol_mean 0.3
_diffrn_measured_fraction_theta_full 0.999
_diffrn_measured_fraction_theta_max 0.999
_diffrn_measurement_device_type 'Bruker APEX-II CCD'
_diffrn_measurement_method '\w scans'
_diffrn_radiation_monochromator graphite
_diffrn_radiation_source 'fine-focus sealed tube'
_diffrn_radiation_type MoK\a
_diffrn_radiation_wavelength 0.71073
_diffrn_reflns_av_R_equivalents 0.0362
_diffrn_reflns_av_unetI/netI 0.0198
_diffrn_reflns_limit_h_max 11
_diffrn_reflns_limit_h_min -11
_diffrn_reflns_limit_k_max 27
_diffrn_reflns_limit_k_min -27
_diffrn_reflns_limit_l_max 26
_diffrn_reflns_limit_l_min -26
_diffrn_reflns_number 79482
_diffrn_reflns_theta_full 25.99
_diffrn_reflns_theta_max 25.99
_diffrn_reflns_theta_min 1.81
_exptl_absorpt_coefficient_mu 0.634
_exptl_absorpt_correction_T_max 0.9937
_exptl_absorpt_correction_T_min 0.8277
_exptl_absorpt_correction_type empirical
_exptl_absorpt_process_details sadabs
_exptl_crystal_colour yellow
_exptl_crystal_density_diffrn 1.486
_exptl_crystal_density_method 'not measured'
_exptl_crystal_description 'rectangular plate'
_exptl_crystal_F_000 2080
_exptl_crystal_size_max 0.31
_exptl_crystal_size_mid 0.15
_exptl_crystal_size_min 0.01
_refine_diff_density_max 0.847
_refine_diff_density_min -0.701
_refine_diff_density_rms 0.055
_refine_ls_extinction_method none
_refine_ls_goodness_of_fit_ref 1.073
_refine_ls_hydrogen_treatment refall
_refine_ls_matrix_type full
_refine_ls_number_parameters 731
_refine_ls_number_reflns 8954
_refine_ls_number_restraints 0
_refine_ls_restrained_S_all 1.073
_refine_ls_R_factor_all 0.0331
_refine_ls_R_factor_gt 0.0265
_refine_ls_shift/su_max 0.002
_refine_ls_shift/su_mean 0.000
_refine_ls_structure_factor_coef Fsqd
_refine_ls_weighting_details 'calc w=1/[\s^2^(Fo^2^)+(0.0259P)^2^+4.6774P] where P=(Fo^2^+2Fc^2^)/3'
_refine_ls_weighting_scheme calc
_refine_ls_wR_factor_gt 0.0640
_refine_ls_wR_factor_ref 0.0698
_reflns_number_gt 7803
_reflns_number_total 8954
_reflns_threshold_expression >2\s(I)
_cod_data_source_file c3dt52575a.txt
_cod_data_source_block bera28_0m
_cod_depositor_comments
;
The following automatic conversions were performed:

'_symmetry_cell_setting' value 'Monoclinic' changed to 'monoclinic'
according to
/usr/data/users/saulius/automatic-downloads/current/RSC/lib/dictionaries/cif_core.dic
dictionary named 'cif_core.dic' version 2.4.2 from 2011-04-26.

Automatic conversion script
Id: cif_fix_values 2281 2013-09-26 08:29:07Z andrius 
;
_cod_original_sg_symbol_H-M 'P 21/n'
_cod_database_code 7028693

loop_
_symmetry_equiv_pos_as_xyz
'x, y, z'
'-x+1/2, y+1/2, -z+1/2'
'-x, -y, -z'
'x-1/2, -y-1/2, z-1/2'

loop_
_atom_site_label
_atom_site_type_symbol
_atom_site_fract_x
_atom_site_fract_y
_atom_site_fract_z
_atom_site_U_iso_or_equiv
_atom_site_adp_type
_atom_site_occupancy
_atom_site_symmetry_multiplicity
_atom_site_calc_flag
Ru1 Ru 0.429277(15) 0.250242(7) 0.482440(7) 0.01560(5) Uani 1 1 d
S1 S 0.21701(6) 0.20067(3) 0.74631(3) 0.02749(12) Uani 1 1 d
P1 P 0.46101(5) 0.14779(2) 0.47409(2) 0.01679(11) Uani 1 1 d
P2 P 0.44444(5) 0.35384(2) 0.49217(2) 0.01649(11) Uani 1 1 d
Cl1 Cl 0.24341(7) 0.20824(3) 0.13951(3) 0.04226(15) Uani 1 1 d
Cl2 Cl 0.33396(13) 0.11335(4) 0.22787(4) 0.0810(3) Uani 1 1 d
F1 F 0.1793(2) 0.10436(8) 0.67780(8) 0.0594(5) Uani 1 1 d
F2 F 0.0976(2) 0.09870(8) 0.76634(9) 0.0689(5) Uani 1 1 d
F3 F 0.3210(2) 0.09278(8) 0.76160(9) 0.0664(5) Uani 1 1 d
N1 N 0.31429(17) 0.25660(7) 0.39314(8) 0.0174(3) Uani 1 1 d
N2 N 0.21087(17) 0.24003(7) 0.50115(8) 0.0186(3) Uani 1 1 d
O1 O 0.08063(17) 0.22100(9) 0.71928(8) 0.0424(4) Uani 1 1 d
O2 O 0.33203(17) 0.21511(9) 0.71074(8) 0.0406(4) Uani 1 1 d
O3 O 0.24511(18) 0.20903(8) 0.81312(8) 0.0387(4) Uani 1 1 d
C1 C 0.5554(2) 0.11842(9) 0.41097(9) 0.0198(4) Uani 1 1 d
C2 C 0.5477(2) 0.05759(10) 0.39637(10) 0.0254(5) Uani 1 1 d
C3 C 0.6257(2) 0.03436(11) 0.35139(11) 0.0288(5) Uani 1 1 d
C4 C 0.7109(2) 0.07143(11) 0.32006(10) 0.0302(5) Uani 1 1 d
C5 C 0.7166(2) 0.13156(11) 0.33311(10) 0.0281(5) Uani 1 1 d
C6 C 0.6392(2) 0.15517(10) 0.37853(9) 0.0223(4) Uani 1 1 d
C7 C 0.5574(2) 0.11520(9) 0.54475(9) 0.0200(4) Uani 1 1 d
C8 C 0.6788(2) 0.08072(10) 0.54284(11) 0.0260(5) Uani 1 1 d
C9 C 0.7556(2) 0.06162(12) 0.59769(11) 0.0343(6) Uani 1 1 d
C10 C 0.7137(3) 0.07604(12) 0.65519(11) 0.0337(5) Uani 1 1 d
C11 C 0.5922(2) 0.10971(10) 0.65796(10) 0.0276(5) Uani 1 1 d
C12 C 0.5158(2) 0.12939(9) 0.60341(10) 0.0226(4) Uani 1 1 d
C13 C 0.2924(2) 0.10853(9) 0.45973(10) 0.0199(4) Uani 1 1 d
C14 C 0.2240(2) 0.10829(9) 0.39867(10) 0.0237(4) Uani 1 1 d
C15 C 0.0854(2) 0.08871(10) 0.38659(12) 0.0290(5) Uani 1 1 d
C16 C 0.0134(2) 0.06952(10) 0.43547(12) 0.0316(5) Uani 1 1 d
C17 C 0.0802(2) 0.06910(10) 0.49568(12) 0.0315(5) Uani 1 1 d
C18 C 0.2193(2) 0.08825(10) 0.50815(11) 0.0255(5) Uani 1 1 d
C19 C 0.6266(2) 0.38120(9) 0.49968(9) 0.0194(4) Uani 1 1 d
C20 C 0.7140(2) 0.36204(9) 0.45572(10) 0.0230(4) Uani 1 1 d
C21 C 0.8548(2) 0.37897(10) 0.46079(11) 0.0274(5) Uani 1 1 d
C22 C 0.9100(2) 0.41537(10) 0.50962(12) 0.0305(5) Uani 1 1 d
C23 C 0.8239(2) 0.43500(10) 0.55284(11) 0.0286(5) Uani 1 1 d
C24 C 0.6823(2) 0.41807(9) 0.54813(10) 0.0227(4) Uani 1 1 d
C25 C 0.3651(2) 0.38784(9) 0.55751(9) 0.0202(4) Uani 1 1 d
C26 C 0.3471(3) 0.35419(10) 0.61032(10) 0.0293(5) Uani 1 1 d
C27 C 0.2745(3) 0.37756(12) 0.65762(11) 0.0390(6) Uani 1 1 d
C28 C 0.2223(3) 0.43478(11) 0.65306(11) 0.0345(5) Uani 1 1 d
C29 C 0.2444(2) 0.46956(11) 0.60178(11) 0.0296(5) Uani 1 1 d
C30 C 0.3147(2) 0.44616(10) 0.55430(10) 0.0235(4) Uani 1 1 d
C31 C 0.3575(2) 0.39594(9) 0.42541(9) 0.0185(4) Uani 1 1 d
C32 C 0.4282(2) 0.43188(9) 0.38672(10) 0.0229(4) Uani 1 1 d
C33 C 0.3539(2) 0.46100(10) 0.33598(10) 0.0278(5) Uani 1 1 d
C34 C 0.2091(2) 0.45389(10) 0.32331(10) 0.0281(5) Uani 1 1 d
C35 C 0.1378(2) 0.41800(10) 0.36166(10) 0.0259(5) Uani 1 1 d
C36 C 0.2112(2) 0.38963(9) 0.41261(10) 0.0218(4) Uani 1 1 d
C37 C 0.3715(2) 0.27085(9) 0.34029(10) 0.0210(4) Uani 1 1 d
C38 C 0.2915(2) 0.27808(10) 0.28333(10) 0.0259(5) Uani 1 1 d
C39 C 0.1469(2) 0.26979(10) 0.27939(11) 0.0276(5) Uani 1 1 d
C40 C 0.0864(2) 0.25570(9) 0.33296(10) 0.0237(4) Uani 1 1 d
C41 C 0.1715(2) 0.25000(9) 0.38946(10) 0.0192(4) Uani 1 1 d
C42 C 0.1147(2) 0.23908(8) 0.44955(10) 0.0197(4) Uani 1 1 d
C43 C -0.0284(2) 0.22946(10) 0.45369(11) 0.0250(4) Uani 1 1 d
C44 C -0.0744(2) 0.21978(11) 0.51166(11) 0.0303(5) Uani 1 1 d
C45 C 0.0235(2) 0.22003(10) 0.56400(11) 0.0283(5) Uani 1 1 d
C46 C 0.1637(2) 0.23042(10) 0.55727(10) 0.0228(4) Uani 1 1 d
C1S C 0.2030(3) 0.12040(12) 0.73789(12) 0.0398(6) Uani 1 1 d
C2S C 0.3866(3) 0.16725(13) 0.17627(15) 0.0457(7) Uani 1 1 d
H2 H 0.487(3) 0.0324(11) 0.4172(11) 0.029(6) Uiso 1 1 d
H3 H 0.621(2) -0.0061(11) 0.3433(11) 0.027(6) Uiso 1 1 d
H4 H 0.764(3) 0.0540(11) 0.2903(12) 0.034(7) Uiso 1 1 d
H5 H 0.771(3) 0.1566(12) 0.3127(13) 0.043(8) Uiso 1 1 d
H6 H 0.645(2) 0.1963(11) 0.3867(10) 0.022(6) Uiso 1 1 d
H8 H 0.710(3) 0.0706(11) 0.5052(12) 0.030(6) Uiso 1 1 d
H9 H 0.834(3) 0.0391(12) 0.5964(12) 0.035(7) Uiso 1 1 d
H10 H 0.769(3) 0.0639(12) 0.6925(13) 0.043(7) Uiso 1 1 d
H11 H 0.565(2) 0.1197(11) 0.6980(12) 0.028(6) Uiso 1 1 d
H12 H 0.437(2) 0.1552(10) 0.6059(10) 0.024(6) Uiso 1 1 d
H14 H 0.274(2) 0.1220(10) 0.3655(11) 0.023(6) Uiso 1 1 d
H15 H 0.041(3) 0.0877(11) 0.3444(12) 0.036(7) Uiso 1 1 d
H16 H -0.083(3) 0.0569(11) 0.4265(12) 0.036(7) Uiso 1 1 d
H17 H 0.036(3) 0.0551(12) 0.5304(13) 0.045(8) Uiso 1 1 d
H18 H 0.260(3) 0.0868(11) 0.5485(12) 0.029(6) Uiso 1 1 d
H20 H 0.676(2) 0.3383(11) 0.4221(11) 0.025(6) Uiso 1 1 d
H21 H 0.914(3) 0.3662(11) 0.4311(11) 0.030(6) Uiso 1 1 d
H22 H 1.006(3) 0.4257(11) 0.5133(12) 0.036(7) Uiso 1 1 d
H23 H 0.859(3) 0.4594(12) 0.5871(12) 0.037(7) Uiso 1 1 d
H24 H 0.624(2) 0.4305(10) 0.5786(11) 0.025(6) Uiso 1 1 d
H26 H 0.382(3) 0.3151(12) 0.6137(12) 0.038(7) Uiso 1 1 d
H27 H 0.262(3) 0.3536(14) 0.6900(15) 0.059(9) Uiso 1 1 d
H28 H 0.172(3) 0.4511(11) 0.6842(12) 0.037(7) Uiso 1 1 d
H29 H 0.208(3) 0.5082(12) 0.5979(12) 0.036(7) Uiso 1 1 d
H30 H 0.324(2) 0.4683(11) 0.5185(11) 0.026(6) Uiso 1 1 d
H32 H 0.527(3) 0.4377(10) 0.3942(10) 0.024(6) Uiso 1 1 d
H33 H 0.403(3) 0.4854(11) 0.3093(12) 0.035(7) Uiso 1 1 d
H34 H 0.159(2) 0.4754(10) 0.2898(11) 0.023(6) Uiso 1 1 d
H35 H 0.040(3) 0.4144(10) 0.3520(11) 0.027(6) Uiso 1 1 d
H36 H 0.164(2) 0.3660(10) 0.4394(10) 0.019(5) Uiso 1 1 d
H37 H 0.475(2) 0.2703(10) 0.3449(10) 0.019(5) Uiso 1 1 d
H38 H 0.334(3) 0.2891(11) 0.2496(12) 0.029(6) Uiso 1 1 d
H39 H 0.093(2) 0.2735(11) 0.2430(12) 0.025(6) Uiso 1 1 d
H40 H -0.007(3) 0.2514(10) 0.3324(11) 0.023(6) Uiso 1 1 d
H43 H -0.093(2) 0.2303(10) 0.4175(11) 0.021(6) Uiso 1 1 d
H44 H -0.170(2) 0.2132(10) 0.5136(10) 0.022(6) Uiso 1 1 d
H45 H -0.001(3) 0.2126(11) 0.6018(12) 0.030(6) Uiso 1 1 d
H46 H 0.235(2) 0.2322(10) 0.5924(10) 0.016(5) Uiso 1 1 d
H2A H 0.429(4) 0.1441(16) 0.1420(16) 0.072(10) Uiso 1 1 d
H2B H 0.443(3) 0.1964(14) 0.1991(14) 0.054(9) Uiso 1 1 d
H1B H 0.565(3) 0.2501(12) 0.5288(14) 0.050(9) Uiso 1 1 d
H1A H 0.488(3) 0.2456(11) 0.5559(13) 0.042(8) Uiso 1 1 d
H1C H 0.573(3) 0.2562(11) 0.4547(13) 0.042(8) Uiso 1 1 d

loop_
_atom_site_aniso_label
_atom_site_aniso_U_11
_atom_site_aniso_U_22
_atom_site_aniso_U_33
_atom_site_aniso_U_23
_atom_site_aniso_U_13
_atom_site_aniso_U_12
Ru1 0.01570(8) 0.01408(9) 0.01671(8) 0.00052(6) 0.00034(6) -0.00074(6)
S1 0.0217(3) 0.0352(3) 0.0255(3) 0.0010(2) 0.0023(2) 0.0013(2)
P1 0.0171(2) 0.0149(2) 0.0185(2) 0.00068(19) 0.00265(19) -0.00076(18)
P2 0.0174(2) 0.0152(3) 0.0166(2) 0.00026(19) 0.00115(18) -0.00126(18)
Cl1 0.0430(3) 0.0491(4) 0.0327(3) -0.0070(3) -0.0046(3) 0.0005(3)
Cl2 0.1464(10) 0.0433(5) 0.0507(5) 0.0030(4) -0.0007(5) -0.0011(5)
F1 0.0754(12) 0.0559(11) 0.0473(10) -0.0201(8) 0.0091(9) -0.0014(9)
F2 0.0769(13) 0.0586(11) 0.0771(13) 0.0005(10) 0.0349(10) -0.0290(10)
F3 0.0748(13) 0.0535(11) 0.0703(12) 0.0127(9) 0.0046(10) 0.0291(9)
N1 0.0184(8) 0.0139(8) 0.0200(8) -0.0011(6) 0.0026(6) -0.0006(6)
N2 0.0194(8) 0.0153(8) 0.0212(9) -0.0009(6) 0.0031(7) 0.0005(6)
O1 0.0293(9) 0.0555(12) 0.0416(10) 0.0003(9) -0.0003(7) 0.0150(8)
O2 0.0297(9) 0.0584(12) 0.0342(9) 0.0094(8) 0.0056(7) -0.0077(8)
O3 0.0359(9) 0.0532(11) 0.0268(9) -0.0053(8) 0.0022(7) -0.0032(8)
C1 0.0188(9) 0.0222(10) 0.0182(10) -0.0007(8) 0.0010(8) 0.0012(8)
C2 0.0248(10) 0.0235(11) 0.0282(11) -0.0026(9) 0.0046(9) -0.0012(9)
C3 0.0304(11) 0.0263(12) 0.0293(12) -0.0093(10) 0.0015(9) 0.0008(9)
C4 0.0278(11) 0.0426(14) 0.0208(11) -0.0064(10) 0.0044(9) 0.0043(10)
C5 0.0254(11) 0.0364(13) 0.0231(11) 0.0012(10) 0.0058(9) -0.0018(10)
C6 0.0226(10) 0.0242(11) 0.0200(10) 0.0010(9) 0.0012(8) -0.0019(8)
C7 0.0215(10) 0.0163(10) 0.0222(10) 0.0034(8) 0.0033(8) -0.0010(8)
C8 0.0271(11) 0.0282(12) 0.0239(11) 0.0063(9) 0.0077(9) 0.0063(9)
C9 0.0277(12) 0.0419(14) 0.0339(13) 0.0137(11) 0.0066(10) 0.0151(11)
C10 0.0325(12) 0.0433(15) 0.0246(12) 0.0130(10) 0.0005(10) 0.0071(11)
C11 0.0334(12) 0.0285(12) 0.0212(11) 0.0031(9) 0.0047(9) 0.0008(9)
C12 0.0240(10) 0.0198(10) 0.0244(11) 0.0011(8) 0.0047(8) 0.0021(8)
C13 0.0189(9) 0.0132(9) 0.0279(11) -0.0019(8) 0.0034(8) 0.0004(7)
C14 0.0243(10) 0.0176(10) 0.0294(11) 0.0005(9) 0.0037(9) -0.0008(8)
C15 0.0253(11) 0.0229(12) 0.0373(13) -0.0021(10) -0.0026(10) 0.0008(9)
C16 0.0197(11) 0.0240(12) 0.0511(15) -0.0014(10) 0.0033(10) -0.0037(9)
C17 0.0271(11) 0.0273(12) 0.0418(14) 0.0031(10) 0.0109(10) -0.0052(9)
C18 0.0275(11) 0.0209(11) 0.0287(12) 0.0006(9) 0.0053(9) -0.0023(9)
C19 0.0193(9) 0.0162(10) 0.0222(10) 0.0037(8) -0.0003(8) -0.0016(8)
C20 0.0244(10) 0.0193(11) 0.0251(11) -0.0016(9) 0.0018(8) -0.0028(8)
C21 0.0215(10) 0.0246(12) 0.0368(13) 0.0009(10) 0.0064(9) -0.0010(9)
C22 0.0188(10) 0.0285(12) 0.0428(14) 0.0023(10) -0.0031(9) -0.0051(9)
C23 0.0279(11) 0.0231(11) 0.0325(12) -0.0023(10) -0.0062(9) -0.0042(9)
C24 0.0253(10) 0.0187(10) 0.0233(11) -0.0001(8) -0.0006(9) -0.0004(8)
C25 0.0211(9) 0.0208(10) 0.0184(10) -0.0024(8) 0.0009(8) -0.0030(8)
C26 0.0443(13) 0.0229(12) 0.0210(11) 0.0013(9) 0.0051(9) 0.0018(10)
C27 0.0612(17) 0.0367(14) 0.0209(12) 0.0027(10) 0.0129(11) -0.0013(12)
C28 0.0422(13) 0.0399(14) 0.0228(12) -0.0085(10) 0.0099(10) 0.0041(11)
C29 0.0330(12) 0.0275(13) 0.0282(12) -0.0052(10) 0.0023(9) 0.0060(10)
C30 0.0276(11) 0.0230(11) 0.0199(10) 0.0001(9) 0.0031(8) -0.0006(9)
C31 0.0234(10) 0.0160(10) 0.0159(9) -0.0017(8) 0.0019(8) 0.0014(8)
C32 0.0260(11) 0.0218(11) 0.0211(10) -0.0009(8) 0.0041(8) -0.0007(8)
C33 0.0378(12) 0.0257(12) 0.0208(11) 0.0047(9) 0.0081(9) 0.0012(10)
C34 0.0369(12) 0.0280(12) 0.0185(10) 0.0008(9) -0.0010(9) 0.0095(10)
C35 0.0234(11) 0.0274(12) 0.0256(11) -0.0040(9) -0.0036(9) 0.0046(9)
C36 0.0229(10) 0.0193(10) 0.0229(10) -0.0004(8) 0.0013(8) 0.0002(8)
C37 0.0232(10) 0.0186(10) 0.0213(10) -0.0004(8) 0.0036(8) -0.0012(8)
C38 0.0316(11) 0.0261(12) 0.0205(11) 0.0009(9) 0.0045(9) -0.0008(9)
C39 0.0299(11) 0.0304(12) 0.0211(11) -0.0005(9) -0.0037(9) 0.0026(9)
C40 0.0207(10) 0.0241(11) 0.0254(11) -0.0017(9) -0.0018(8) -0.0004(8)
C41 0.0197(9) 0.0143(9) 0.0233(10) -0.0007(8) 0.0013(8) -0.0009(7)
C42 0.0209(10) 0.0149(10) 0.0230(10) -0.0008(8) 0.0012(8) 0.0003(7)
C43 0.0196(10) 0.0262(11) 0.0288(12) -0.0017(9) 0.0007(9) -0.0004(8)
C44 0.0223(11) 0.0314(13) 0.0384(13) -0.0009(10) 0.0091(9) -0.0010(9)
C45 0.0291(11) 0.0302(12) 0.0273(12) 0.0008(10) 0.0108(9) 0.0018(9)
C46 0.0247(10) 0.0227(11) 0.0211(11) -0.0003(8) 0.0033(9) 0.0020(8)
C1S 0.0418(14) 0.0432(15) 0.0359(14) 0.0007(11) 0.0110(11) 0.0012(12)
C2S 0.0427(15) 0.0391(16) 0.0519(17) -0.0081(13) -0.0100(13) -0.0013(12)

loop_
_atom_type_symbol
_atom_type_description
_atom_type_scat_dispersion_real
_atom_type_scat_dispersion_imag
_atom_type_scat_source
C C 0.0033 0.0016 'International Tables Vol C Tables 4.2.6.8 and 6.1.1.4'
H H 0.0000 0.0000 'International Tables Vol C Tables 4.2.6.8 and 6.1.1.4'
N N 0.0061 0.0033 'International Tables Vol C Tables 4.2.6.8 and 6.1.1.4'
O O 0.0106 0.0060 'International Tables Vol C Tables 4.2.6.8 and 6.1.1.4'
F F 0.0171 0.0103 'International Tables Vol C Tables 4.2.6.8 and 6.1.1.4'
P P 0.1023 0.0942 'International Tables Vol C Tables 4.2.6.8 and 6.1.1.4'
S S 0.1246 0.1234 'International Tables Vol C Tables 4.2.6.8 and 6.1.1.4'
Cl Cl 0.1484 0.1585 'International Tables Vol C Tables 4.2.6.8 and 6.1.1.4'
Ru Ru -1.2594 0.8363 'International Tables Vol C Tables 4.2.6.8 and 6.1.1.4'

loop_
_geom_angle_atom_site_label_1
_geom_angle_atom_site_label_2
_geom_angle_atom_site_label_3
_geom_angle
N1 Ru1 N2 76.31(6)
N1 Ru1 P1 93.20(4)
N2 Ru1 P1 92.57(4)
N1 Ru1 P2 91.98(4)
N2 Ru1 P2 98.01(4)
P1 Ru1 P2 169.066(18)
N1 Ru1 H1B 154.4(12)
N2 Ru1 H1B 129.3(12)
P1 Ru1 H1B 86.6(10)
P2 Ru1 H1B 84.6(10)
N1 Ru1 H1A 168.9(11)
N2 Ru1 H1A 92.7(11)
P1 Ru1 H1A 88.8(9)
P2 Ru1 H1A 88.0(9)
H1B Ru1 H1A 36.6(13)
N1 Ru1 H1C 92.1(10)
N2 Ru1 H1C 168.2(10)
P1 Ru1 H1C 85.9(9)
P2 Ru1 H1C 84.3(9)
H1B Ru1 H1C 62.3(15)
H1A Ru1 H1C 99.0(14)
O1 S1 O2 114.88(11)
O1 S1 O3 114.85(11)
O2 S1 O3 115.45(10)
O1 S1 C1S 102.84(12)
O2 S1 C1S 102.88(12)
O3 S1 C1S 103.41(11)
C13 P1 C1 101.27(9)
C13 P1 C7 107.25(9)
C1 P1 C7 103.06(9)
C13 P1 Ru1 111.74(6)
C1 P1 Ru1 119.44(7)
C7 P1 Ru1 112.80(7)
C19 P2 C25 105.05(9)
C19 P2 C31 103.70(9)
C25 P2 C31 101.20(9)
C19 P2 Ru1 112.97(7)
C25 P2 Ru1 117.16(7)
C31 P2 Ru1 115.13(6)
C37 N1 C41 118.05(17)
C37 N1 Ru1 124.31(13)
C41 N1 Ru1 117.47(13)
C46 N2 C42 117.73(17)
C46 N2 Ru1 127.00(14)
C42 N2 Ru1 115.09(13)
C6 C1 C2 119.10(19)
C6 C1 P1 120.91(16)
C2 C1 P1 119.95(15)
C3 C2 C1 120.3(2)
C3 C2 H2 120.2(15)
C1 C2 H2 119.4(15)
C2 C3 C4 120.0(2)
C2 C3 H3 118.7(15)
C4 C3 H3 121.3(15)
C5 C4 C3 120.1(2)
C5 C4 H4 122.2(16)
C3 C4 H4 117.7(16)
C4 C5 C6 120.3(2)
C4 C5 H5 121.2(18)
C6 C5 H5 118.5(18)
C1 C6 C5 120.2(2)
C1 C6 H6 121.1(14)
C5 C6 H6 118.7(14)
C8 C7 C12 118.10(19)
C8 C7 P1 122.49(16)
C12 C7 P1 119.17(15)
C9 C8 C7 120.6(2)
C9 C8 H8 118.7(15)
C7 C8 H8 120.7(15)
C10 C9 C8 120.7(2)
C10 C9 H9 118.7(16)
C8 C9 H9 120.6(16)
C9 C10 C11 119.5(2)
C9 C10 H10 119.9(17)
C11 C10 H10 120.6(17)
C12 C11 C10 120.1(2)
C12 C11 H11 121.2(14)
C10 C11 H11 118.7(14)
C11 C12 C7 121.0(2)
C11 C12 H12 119.4(14)
C7 C12 H12 119.5(14)
C18 C13 C14 118.69(19)
C18 C13 P1 122.36(16)
C14 C13 P1 118.00(15)
C15 C14 C13 120.7(2)
C15 C14 H14 120.5(14)
C13 C14 H14 118.7(14)
C16 C15 C14 119.9(2)
C16 C15 H15 120.5(16)
C14 C15 H15 119.6(16)
C17 C16 C15 119.8(2)
C17 C16 H16 121.3(15)
C15 C16 H16 118.9(15)
C16 C17 C18 120.7(2)
C16 C17 H17 122.7(17)
C18 C17 H17 116.6(17)
C13 C18 C17 120.2(2)
C13 C18 H18 121.7(15)
C17 C18 H18 118.2(15)
C24 C19 C20 118.99(18)
C24 C19 P2 123.09(16)
C20 C19 P2 117.88(15)
C21 C20 C19 120.5(2)
C21 C20 H20 120.3(14)
C19 C20 H20 119.3(14)
C22 C21 C20 120.2(2)
C22 C21 H21 119.1(15)
C20 C21 H21 120.7(15)
C23 C22 C21 119.6(2)
C23 C22 H22 120.8(16)
C21 C22 H22 119.6(16)
C22 C23 C24 120.5(2)
C22 C23 H23 121.5(16)
C24 C23 H23 118.0(16)
C19 C24 C23 120.2(2)
C19 C24 H24 119.2(14)
C23 C24 H24 120.6(14)
C26 C25 C30 118.61(19)
C26 C25 P2 119.77(16)
C30 C25 P2 121.52(16)
C25 C26 C27 120.4(2)
C25 C26 H26 119.9(16)
C27 C26 H26 119.7(16)
C28 C27 C26 120.3(2)
C28 C27 H27 122(2)
C26 C27 H27 117(2)
C27 C28 C29 119.8(2)
C27 C28 H28 121.5(16)
C29 C28 H28 118.7(16)
C30 C29 C28 120.0(2)
C30 C29 H29 119.6(16)
C28 C29 H29 120.4(16)
C29 C30 C25 120.8(2)
C29 C30 H30 120.5(15)
C25 C30 H30 118.6(15)
C32 C31 C36 118.78(19)
C32 C31 P2 124.15(16)
C36 C31 P2 117.05(15)
C31 C32 C33 120.3(2)
C31 C32 H32 121.3(14)
C33 C32 H32 118.5(14)
C34 C33 C32 120.5(2)
C34 C33 H33 119.5(15)
C32 C33 H33 120.1(15)
C35 C34 C33 119.6(2)
C35 C34 H34 120.6(14)
C33 C34 H34 119.7(14)
C34 C35 C36 120.0(2)
C34 C35 H35 117.4(15)
C36 C35 H35 122.6(15)
C35 C36 C31 120.9(2)
C35 C36 H36 120.6(13)
C31 C36 H36 118.5(13)
N1 C37 C38 122.63(19)
N1 C37 H37 114.0(13)
C38 C37 H37 122.8(13)
C37 C38 C39 119.2(2)
C37 C38 H38 119.5(16)
C39 C38 H38 121.3(16)
C40 C39 C38 119.0(2)
C40 C39 H39 120.0(15)
C38 C39 H39 121.0(15)
C39 C40 C41 119.5(2)
C39 C40 H40 121.4(15)
C41 C40 H40 119.1(15)
N1 C41 C40 121.58(19)
N1 C41 C42 115.37(17)
C40 C41 C42 123.01(18)
N2 C42 C43 121.82(19)
N2 C42 C41 115.59(17)
C43 C42 C41 122.58(19)
C44 C43 C42 119.5(2)
C44 C43 H43 120.3(14)
C42 C43 H43 120.2(14)
C45 C44 C43 118.7(2)
C45 C44 H44 122.9(14)
C43 C44 H44 118.4(14)
C44 C45 C46 119.4(2)
C44 C45 H45 121.4(16)
C46 C45 H45 119.2(16)
N2 C46 C45 122.9(2)
N2 C46 H46 114.8(13)
C45 C46 H46 122.3(13)
F2 C1S F1 106.9(2)
F2 C1S F3 107.6(2)
F1 C1S F3 106.7(2)
F2 C1S S1 111.76(18)
F1 C1S S1 111.54(18)
F3 C1S S1 111.97(19)
Cl2 C2S Cl1 112.60(17)
Cl2 C2S H2A 105.5(19)
Cl1 C2S H2A 106.9(19)
Cl2 C2S H2B 109.6(18)
Cl1 C2S H2B 103.8(18)
H2A C2S H2B 119(3)

loop_
_geom_bond_atom_site_label_1
_geom_bond_atom_site_label_2
_geom_bond_distance
Ru1 N1 2.1031(17)
Ru1 N2 2.1722(16)
Ru1 P1 2.3294(5)
Ru1 P2 2.3385(5)
Ru1 H1B 1.54(3)
Ru1 H1A 1.61(3)
Ru1 H1C 1.55(3)
S1 O1 1.4362(17)
S1 O2 1.4389(17)
S1 O3 1.4406(17)
S1 C1S 1.815(3)
P1 C13 1.827(2)
P1 C1 1.829(2)
P1 C7 1.835(2)
P2 C19 1.830(2)
P2 C25 1.830(2)
P2 C31 1.835(2)
Cl1 C2S 1.757(3)
Cl2 C2S 1.750(3)
F1 C1S 1.333(3)
F2 C1S 1.323(3)
F3 C1S 1.334(3)
N1 C37 1.349(3)
N1 C41 1.360(3)
N2 C46 1.348(3)
N2 C42 1.356(3)
C1 C6 1.387(3)
C1 C2 1.401(3)
C2 C3 1.383(3)
C2 H2 0.95(2)
C3 C4 1.387(3)
C3 H3 0.93(3)
C4 C5 1.379(3)
C4 H4 0.94(3)
C5 C6 1.390(3)
C5 H5 0.91(3)
C6 H6 0.94(2)
C7 C8 1.395(3)
C7 C12 1.397(3)
C8 C9 1.383(3)
C8 H8 0.92(3)
C9 C10 1.376(3)
C9 H9 0.90(3)
C10 C11 1.388(3)
C10 H10 0.95(3)
C11 C12 1.380(3)
C11 H11 0.95(2)
C12 H12 0.96(2)
C13 C18 1.389(3)
C13 C14 1.396(3)
C14 C15 1.387(3)
C14 H14 0.95(2)
C15 C16 1.383(3)
C15 H15 0.95(3)
C16 C17 1.375(4)
C16 H16 0.95(3)
C17 C18 1.390(3)
C17 H17 0.95(3)
C18 H18 0.91(2)
C19 C24 1.387(3)
C19 C20 1.392(3)
C20 C21 1.386(3)
C20 H20 0.94(2)
C21 C22 1.385(3)
C21 H21 0.94(2)
C22 C23 1.376(3)
C22 H22 0.94(3)
C23 C24 1.393(3)
C23 H23 0.95(3)
C24 H24 0.95(2)
C25 C26 1.388(3)
C25 C30 1.394(3)
C26 C27 1.392(3)
C26 H26 0.94(3)
C27 C28 1.377(4)
C27 H27 0.90(3)
C28 C29 1.384(3)
C28 H28 0.93(3)
C29 C30 1.383(3)
C29 H29 0.94(3)
C30 H30 0.93(2)
C31 C32 1.384(3)
C31 C36 1.396(3)
C32 C33 1.393(3)
C32 H32 0.95(2)
C33 C34 1.384(3)
C33 H33 0.95(3)
C34 C35 1.382(3)
C34 H34 0.95(2)
C35 C36 1.385(3)
C35 H35 0.93(2)
C36 H36 0.94(2)
C37 C38 1.376(3)
C37 H37 0.98(2)
C38 C39 1.382(3)
C38 H38 0.90(3)
C39 C40 1.378(3)
C39 H39 0.89(2)
C40 C41 1.387(3)
C40 H40 0.90(2)
C41 C42 1.472(3)
C42 C43 1.392(3)
C43 C44 1.380(3)
C43 H43 0.94(2)
C44 C45 1.378(3)
C44 H44 0.93(2)
C45 C46 1.378(3)
C45 H45 0.89(3)
C46 H46 0.96(2)
C2S H2A 1.02(4)
C2S H2B 0.95(3)

loop_
_geom_torsion_atom_site_label_1
_geom_torsion_atom_site_label_2
_geom_torsion_atom_site_label_3
_geom_torsion_atom_site_label_4
_geom_torsion
N1 Ru1 P1 C13 -57.35(9)
N2 Ru1 P1 C13 19.07(9)
P2 Ru1 P1 C13 -175.50(11)
N1 Ru1 P1 C1 60.47(9)
N2 Ru1 P1 C1 136.89(9)
P2 Ru1 P1 C1 -57.68(13)
N1 Ru1 P1 C7 -178.27(8)
N2 Ru1 P1 C7 -101.85(8)
P2 Ru1 P1 C7 63.58(12)
N1 Ru1 P2 C19 -118.32(8)
N2 Ru1 P2 C19 165.23(8)
P1 Ru1 P2 C19 -0.07(13)
N1 Ru1 P2 C25 119.37(8)
N2 Ru1 P2 C25 42.92(9)
P1 Ru1 P2 C25 -122.38(11)
N1 Ru1 P2 C31 0.56(8)
N2 Ru1 P2 C31 -75.88(8)
P1 Ru1 P2 C31 118.82(11)
N2 Ru1 N1 C37 173.24(17)
P1 Ru1 N1 C37 -94.89(15)
P2 Ru1 N1 C37 75.47(15)
N2 Ru1 N1 C41 -1.90(13)
P1 Ru1 N1 C41 89.96(13)
P2 Ru1 N1 C41 -99.67(13)
N1 Ru1 N2 C46 178.54(18)
P1 Ru1 N2 C46 85.87(16)
P2 Ru1 N2 C46 -91.37(16)
N1 Ru1 N2 C42 3.67(13)
P1 Ru1 N2 C42 -89.00(13)
P2 Ru1 N2 C42 93.76(13)
C13 P1 C1 C6 140.05(17)
C7 P1 C1 C6 -109.06(17)
Ru1 P1 C1 C6 16.95(19)
C13 P1 C1 C2 -42.29(18)
C7 P1 C1 C2 68.60(18)
Ru1 P1 C1 C2 -165.39(14)
C6 C1 C2 C3 1.7(3)
P1 C1 C2 C3 -175.99(17)
C1 C2 C3 C4 -0.6(3)
C2 C3 C4 C5 -0.9(3)
C3 C4 C5 C6 1.3(3)
C2 C1 C6 C5 -1.3(3)
P1 C1 C6 C5 176.35(16)
C4 C5 C6 C1 -0.1(3)
C13 P1 C7 C8 110.56(18)
C1 P1 C7 C8 4.2(2)
Ru1 P1 C7 C8 -125.99(17)
C13 P1 C7 C12 -75.16(18)
C1 P1 C7 C12 178.45(16)
Ru1 P1 C7 C12 48.29(17)
C12 C7 C8 C9 -0.4(3)
P1 C7 C8 C9 173.95(18)
C7 C8 C9 C10 0.2(4)
C8 C9 C10 C11 0.5(4)
C9 C10 C11 C12 -1.2(4)
C10 C11 C12 C7 1.0(3)
C8 C7 C12 C11 -0.2(3)
P1 C7 C12 C11 -174.77(17)
C1 P1 C13 C18 142.62(18)
C7 P1 C13 C18 35.0(2)
Ru1 P1 C13 C18 -89.14(17)
C1 P1 C13 C14 -48.70(17)
C7 P1 C13 C14 -156.35(16)
Ru1 P1 C13 C14 79.55(16)
C18 C13 C14 C15 0.6(3)
P1 C13 C14 C15 -168.50(17)
C13 C14 C15 C16 0.4(3)
C14 C15 C16 C17 -1.0(3)
C15 C16 C17 C18 0.5(4)
C14 C13 C18 C17 -1.0(3)
P1 C13 C18 C17 167.57(17)
C16 C17 C18 C13 0.5(3)
C25 P2 C19 C24 2.1(2)
C31 P2 C19 C24 107.87(18)
Ru1 P2 C19 C24 -126.80(16)
C25 P2 C19 C20 179.63(16)
C31 P2 C19 C20 -74.55(17)
Ru1 P2 C19 C20 50.77(17)
C24 C19 C20 C21 0.8(3)
P2 C19 C20 C21 -176.87(17)
C19 C20 C21 C22 -0.2(3)
C20 C21 C22 C23 -0.5(3)
C21 C22 C23 C24 0.6(3)
C20 C19 C24 C23 -0.7(3)
P2 C19 C24 C23 176.88(16)
C22 C23 C24 C19 0.0(3)
C19 P2 C25 C26 -102.64(18)
C31 P2 C25 C26 149.71(18)
Ru1 P2 C25 C26 23.7(2)
C19 P2 C25 C30 80.97(18)
C31 P2 C25 C30 -26.69(19)
Ru1 P2 C25 C30 -152.72(15)
C30 C25 C26 C27 2.9(3)
P2 C25 C26 C27 -173.64(19)
C25 C26 C27 C28 -1.3(4)
C26 C27 C28 C29 -1.2(4)
C27 C28 C29 C30 2.1(4)
C28 C29 C30 C25 -0.5(3)
C26 C25 C30 C29 -2.0(3)
P2 C25 C30 C29 174.48(17)
C19 P2 C31 C32 8.9(2)
C25 P2 C31 C32 117.58(18)
Ru1 P2 C31 C32 -115.05(17)
C19 P2 C31 C36 -172.76(16)
C25 P2 C31 C36 -64.06(17)
Ru1 P2 C31 C36 63.31(17)
C36 C31 C32 C33 -0.1(3)
P2 C31 C32 C33 178.26(16)
C31 C32 C33 C34 -0.6(3)
C32 C33 C34 C35 0.5(3)
C33 C34 C35 C36 0.3(3)
C34 C35 C36 C31 -1.0(3)
C32 C31 C36 C35 0.9(3)
P2 C31 C36 C35 -177.53(16)
C41 N1 C37 C38 -0.9(3)
Ru1 N1 C37 C38 -175.99(16)
N1 C37 C38 C39 -0.8(3)
C37 C38 C39 C40 1.3(3)
C38 C39 C40 C41 -0.2(3)
C37 N1 C41 C40 2.1(3)
Ru1 N1 C41 C40 177.54(15)
C37 N1 C41 C42 -175.44(17)
Ru1 N1 C41 C42 0.0(2)
C39 C40 C41 N1 -1.6(3)
C39 C40 C41 C42 175.7(2)
C46 N2 C42 C43 0.9(3)
Ru1 N2 C42 C43 176.31(16)
C46 N2 C42 C41 179.81(17)
Ru1 N2 C42 C41 -4.8(2)
N1 C41 C42 N2 3.2(2)
C40 C41 C42 N2 -174.24(18)
N1 C41 C42 C43 -177.89(19)
C40 C41 C42 C43 4.6(3)
N2 C42 C43 C44 -0.9(3)
C41 C42 C43 C44 -179.7(2)
C42 C43 C44 C45 0.1(3)
C43 C44 C45 C46 0.6(3)
C42 N2 C46 C45 -0.2(3)
Ru1 N2 C46 C45 -174.96(16)
C44 C45 C46 N2 -0.6(3)
O1 S1 C1S F2 -58.2(2)
O2 S1 C1S F2 -177.90(18)
O3 S1 C1S F2 61.6(2)
O1 S1 C1S F1 61.4(2)
O2 S1 C1S F1 -58.3(2)
O3 S1 C1S F1 -178.79(17)
O1 S1 C1S F3 -179.06(17)
O2 S1 C1S F3 61.3(2)
O3 S1 C1S F3 -59.2(2)
